data_4512224
loop_
_publ_author_name
'Azp\'iroz, Ram\'on'
'Rubio-P\'erez, Laura'
'Di Giuseppe, Andrea'
'Passarelli, Vincenzo'
'Lahoz, Fernando J.'
'Castarlenas, Ricardo'
'P\'erez-Torrente, Jes\'us J.'
'Oro, Luis A.'

_publ_section_title
;
 Rhodium(I)-N-Heterocyclic Carbene Catalyst for Selective Coupling
 ofN-Vinylpyrazoles with Alkynes via C--H Activation
;
_journal_issue 12
_journal_name_full 'ACS Catalysis'
_journal_page_first 4244
_journal_paper_doi 10.1021/cs501366q
_journal_volume 4
_journal_year 2014
_chemical_formula_moiety 'C34 H46 Cl N4 Rh'
_chemical_formula_sum 'C34 H46 Cl N4 Rh'
_chemical_formula_weight 649.11
_chemical_name_systematic
;
 ?
;
_space_group_crystal_system monoclinic
_space_group_IT_number 14
_space_group_name_Hall '-P 2ybc'
_space_group_name_H-M_alt 'P 1 21/c 1'
_symmetry_space_group_name_Hall '-P 2ybc'
_symmetry_space_group_name_H-M 'P 1 21/c 1'
_atom_sites_solution_hydrogens mixed
_audit_creation_method SHELXL-2013
_cell_angle_alpha 90
_cell_angle_beta 93.847(2)
_cell_angle_gamma 90
_cell_formula_units_Z 8
_cell_length_a 24.481(4)
_cell_length_b 13.201(2)
_cell_length_c 20.184(3)
_cell_measurement_reflns_used 9941
_cell_measurement_temperature 100(2)
_cell_measurement_theta_max 28.326
_cell_measurement_theta_min 2.441
_cell_volume 6508.2(17)
_computing_cell_refinement 'SAINT+ v. 6.45 (Bruker AXS, 2003)'
_computing_data_collection 'SMART v. 5.611 (Bruker AXS, 2000)'
_computing_data_reduction 'SAINT+ v. 6.45 (Bruker AXS, 2003)'
_computing_molecular_graphics 'XP program, SHELXTL v6.12, Bruker2000'
_computing_publication_material 'XCIF program, SHELXTLv6.12, BrukerAXS'
_computing_structure_refinement 'SHELXL-2013 (Sheldrick, 2013)'
_computing_structure_solution 'SHELXS-97 (Sheldrick, 1990)'
_diffrn_ambient_temperature 100(2)
_diffrn_detector_area_resol_mean 8.26
_diffrn_measured_fraction_theta_full 1.000
_diffrn_measured_fraction_theta_max 1.000
_diffrn_measurement_device_type 'Bruker SMART APEX CCD system'
_diffrn_measurement_method '\w rotations with narrow frames'
_diffrn_radiation_monochromator graphite
_diffrn_radiation_source 'fine-focus sealed tube'
_diffrn_radiation_type MoK\a
_diffrn_radiation_wavelength 0.71073
_diffrn_reflns_av_R_equivalents 0.0577
_diffrn_reflns_av_unetI/netI 0.0580
_diffrn_reflns_Laue_measured_fraction_full 1.000
_diffrn_reflns_Laue_measured_fraction_max 1.000
_diffrn_reflns_limit_h_max 30
_diffrn_reflns_limit_h_min -30
_diffrn_reflns_limit_k_max 16
_diffrn_reflns_limit_k_min -15
_diffrn_reflns_limit_l_max 25
_diffrn_reflns_limit_l_min -25
_diffrn_reflns_number 50774
_diffrn_reflns_point_group_measured_fraction_full 1.000
_diffrn_reflns_point_group_measured_fraction_max 1.000
_diffrn_reflns_theta_full 25.000
_diffrn_reflns_theta_max 26.372
_diffrn_reflns_theta_min 1.667
_exptl_absorpt_coefficient_mu 0.635
_exptl_absorpt_correction_T_max 0.915
_exptl_absorpt_correction_T_min 0.786
_exptl_absorpt_correction_type multi-scan
_exptl_absorpt_process_details
;
 SADABS: Area-Detector Absorption Correction. (1996)  Bruker-AXS 
 within SAINT+ package, v. 6.45.   
;
_exptl_crystal_colour yellow
_exptl_crystal_density_diffrn 1.325
_exptl_crystal_description prism
_exptl_crystal_F_000 2720
_exptl_crystal_size_max 0.190
_exptl_crystal_size_mid 0.180
_exptl_crystal_size_min 0.140
_refine_diff_density_max 0.721
_refine_diff_density_min -0.818
_refine_diff_density_rms 0.087
_refine_ls_extinction_method none
_refine_ls_goodness_of_fit_ref 1.094
_refine_ls_hydrogen_treatment mixed
_refine_ls_matrix_type full
_refine_ls_number_parameters 869
_refine_ls_number_reflns 13323
_refine_ls_number_restraints 0
_refine_ls_restrained_S_all 1.094
_refine_ls_R_factor_all 0.0719
_refine_ls_R_factor_gt 0.0468
_refine_ls_shift/su_max 0.001
_refine_ls_shift/su_mean 0.000
_refine_ls_structure_factor_coef Fsqd
_refine_ls_weighting_details 'w=1/[\s^2^(Fo^2^)+(0.0169P)^2^+8.0119P] where P=(Fo^2^+2Fc^2^)/3'
_refine_ls_weighting_scheme calc
_refine_ls_wR_factor_gt 0.0802
_refine_ls_wR_factor_ref 0.0892
_reflns_Friedel_coverage 0.000
_reflns_number_gt 10071
_reflns_number_total 13323
_reflns_threshold_expression 'I > 2\s(I)'
_cod_data_source_file cs501366q_si_002.cif
_cod_data_source_block compound_17
_cod_depositor_comments 'Adding full bibliography for 4512224--4512225.cif.'
_cod_original_cell_volume 6508.0(19)
_cod_database_code 4512224
_shelx_space_group_comment
;
The symmetry employed for this shelxl refinement is uniquely defined
by the following loop, which should always be used as a source of
symmetry information in preference to the above space-group names.
They are only intended as comments.
;
_shelx_estimated_absorpt_t_min 0.889
_shelx_estimated_absorpt_t_max 0.916
_shelxl_version_number 2013-4

loop_
_space_group_symop_operation_xyz
'x, y, z'
'-x, y+1/2, -z+1/2'
'-x, -y, -z'
'x, -y-1/2, z-1/2'

loop_
_atom_site_label
_atom_site_type_symbol
_atom_site_fract_x
_atom_site_fract_y
_atom_site_fract_z
_atom_site_U_iso_or_equiv
_atom_site_adp_type
_atom_site_occupancy
_atom_site_site_symmetry_order
_atom_site_calc_flag
_atom_site_refinement_flags_posn
_atom_site_refinement_flags_adp
C201 C 0.64508(13) 0.4172(3) 0.85137(18) 0.0177(7) Uani 1 1 d . .
C204 C 0.67151(16) 0.4685(3) 0.95667(18) 0.0243(9) Uani 1 1 d . .
C203 C 0.64422(15) 0.3817(3) 0.96214(18) 0.0220(8) Uani 1 1 d . .
C231 C 0.70178(14) 0.5780(3) 0.86724(17) 0.0183(7) Uani 1 1 d . .
C232 C 0.68375(14) 0.6747(3) 0.88421(17) 0.0195(8) Uani 1 1 d . .
C233 C 0.71631(16) 0.7565(3) 0.86854(19) 0.0237(8) Uani 1 1 d . .
C234 C 0.76371(17) 0.7433(3) 0.8361(2) 0.0296(9) Uani 1 1 d . .
C235 C 0.78063(15) 0.6481(3) 0.82002(19) 0.0251(9) Uani 1 1 d . .
C236 C 0.75049(14) 0.5623(3) 0.83618(17) 0.0209(8) Uani 1 1 d . .
C237 C 0.77334(16) 0.4575(3) 0.82483(19) 0.0243(8) Uani 1 1 d . .
C238 C 0.80406(18) 0.4485(4) 0.7622(2) 0.0388(11) Uani 1 1 d . .
H38X H 0.7804 0.4711 0.7240 0.058 Uiso 1 1 calc R U
H38Y H 0.8146 0.3777 0.7559 0.058 Uiso 1 1 calc R U
H38Z H 0.8370 0.4908 0.7665 0.058 Uiso 1 1 calc R U
C239 C 0.8101(2) 0.4243(4) 0.8848(2) 0.0474(13) Uani 1 1 d . .
H39X H 0.8221 0.3544 0.8784 0.071 Uiso 1 1 calc R U
H39Y H 0.7896 0.4281 0.9249 0.071 Uiso 1 1 calc R U
H39Z H 0.8420 0.4689 0.8898 0.071 Uiso 1 1 calc R U
C240 C 0.63201(16) 0.6956(3) 0.9198(2) 0.0253(9) Uani 1 1 d . .
C241 C 0.59412(16) 0.7709(3) 0.8816(2) 0.0338(10) Uani 1 1 d . .
H41X H 0.6118 0.8374 0.8812 0.051 Uiso 1 1 calc R U
H41Y H 0.5596 0.7763 0.9033 0.051 Uiso 1 1 calc R U
H41Z H 0.5867 0.7470 0.8359 0.051 Uiso 1 1 calc R U
C242 C 0.64629(17) 0.7345(3) 0.9905(2) 0.0353(10) Uani 1 1 d . .
H42X H 0.6697 0.6851 1.0149 0.053 Uiso 1 1 calc R U
H42Z H 0.6126 0.7442 1.0133 0.053 Uiso 1 1 calc R U
H42Y H 0.6657 0.7993 0.9884 0.053 Uiso 1 1 calc R U
C211 C 0.60371(14) 0.2527(3) 0.88373(17) 0.0196(8) Uani 1 1 d . .
C212 C 0.54878(14) 0.2501(3) 0.86060(17) 0.0210(8) Uani 1 1 d . .
C213 C 0.52623(16) 0.1549(3) 0.84493(19) 0.0264(9) Uani 1 1 d . .
C214 C 0.55703(17) 0.0677(3) 0.8533(2) 0.0296(9) Uani 1 1 d . .
C215 C 0.61114(16) 0.0730(3) 0.87829(19) 0.0263(9) Uani 1 1 d . .
C216 C 0.63580(15) 0.1653(3) 0.89390(17) 0.0211(8) Uani 1 1 d . .
C217 C 0.69492(15) 0.1681(3) 0.92308(19) 0.0228(8) Uani 1 1 d . .
C218 C 0.73364(16) 0.1052(3) 0.8831(2) 0.0314(9) Uani 1 1 d . .
H18X H 0.7232 0.0336 0.8848 0.047 Uiso 1 1 calc R U
H18Y H 0.7713 0.1134 0.9021 0.047 Uiso 1 1 calc R U
H18Z H 0.7312 0.1282 0.8368 0.047 Uiso 1 1 calc R U
C219 C 0.69786(15) 0.1308(3) 0.99564(19) 0.0297(9) Uani 1 1 d . .
H19X H 0.6750 0.1742 1.0218 0.045 Uiso 1 1 calc R U
H19Y H 0.7359 0.1335 1.0142 0.045 Uiso 1 1 calc R U
H19Z H 0.6846 0.0608 0.9970 0.045 Uiso 1 1 calc R U
C220 C 0.51237(15) 0.3435(3) 0.85280(19) 0.0256(9) Uani 1 1 d . .
C221 C 0.48368(16) 0.3515(3) 0.7834(2) 0.0340(10) Uani 1 1 d . .
H21X H 0.5111 0.3514 0.7502 0.051 Uiso 1 1 calc R U
H21Y H 0.4626 0.4146 0.7798 0.051 Uiso 1 1 calc R U
H21Z H 0.4590 0.2937 0.7756 0.051 Uiso 1 1 calc R U
C222 C 0.47072(18) 0.3435(3) 0.9060(2) 0.0389(11) Uani 1 1 d . .
H22X H 0.4487 0.2815 0.9022 0.058 Uiso 1 1 calc R U
H22Y H 0.4467 0.4026 0.8999 0.058 Uiso 1 1 calc R U
H22Z H 0.4901 0.3464 0.9501 0.058 Uiso 1 1 calc R U
C253 C 0.56879(15) 0.2408(3) 0.61420(19) 0.0264(9) Uani 1 1 d . .
C254 C 0.55441(16) 0.3156(3) 0.5684(2) 0.0292(9) Uani 1 1 d . .
C255 C 0.57694(15) 0.4074(3) 0.59281(18) 0.0229(8) Uani 1 1 d . .
C256 C 0.57367(16) 0.5105(3) 0.56279(19) 0.0309(9) Uani 1 1 d . .
H56X H 0.5887 0.5602 0.5952 0.046 Uiso 1 1 calc R U
H56Y H 0.5353 0.5270 0.5502 0.046 Uiso 1 1 calc R U
H56Z H 0.5948 0.5120 0.5233 0.046 Uiso 1 1 calc R U
C257 C 0.55442(17) 0.1318(3) 0.6191(2) 0.0351(10) Uani 1 1 d . .
H57X H 0.5868 0.0934 0.6354 0.053 Uiso 1 1 calc R U
H57Y H 0.5415 0.1065 0.5751 0.053 Uiso 1 1 calc R U
H57Z H 0.5254 0.1236 0.6498 0.053 Uiso 1 1 calc R U
C258 C 0.62487(15) 0.2647(3) 0.72764(18) 0.0223(8) Uani 1 1 d . .
C259 C 0.68005(17) 0.2927(3) 0.7389(2) 0.0262(9) Uani 1 1 d . .
C1 C 0.85162(14) 0.8988(3) 0.64833(17) 0.0182(8) Uani 1 1 d . .
C3 C 0.85616(15) 0.9448(3) 0.53972(18) 0.0199(8) Uani 1 1 d . .
C4 C 0.81733(15) 0.8741(3) 0.54118(18) 0.0208(8) Uani 1 1 d . .
C11 C 0.91458(14) 1.0395(3) 0.62513(17) 0.0184(7) Uani 1 1 d . .
C16 C 0.89579(15) 1.1400(3) 0.62442(17) 0.0225(8) Uani 1 1 d . .
C15 C 0.93158(17) 1.2144(3) 0.65000(19) 0.0274(9) Uani 1 1 d . .
C14 C 0.98397(17) 1.1894(3) 0.6754(2) 0.0287(9) Uani 1 1 d . .
C13 C 1.00213(16) 1.0903(3) 0.67218(19) 0.0272(9) Uani 1 1 d . .
C12 C 0.96857(15) 1.0131(3) 0.64637(17) 0.0215(8) Uani 1 1 d . .
C20 C 0.99028(15) 0.9063(3) 0.63995(19) 0.0232(8) Uani 1 1 d . .
C21 C 1.01743(19) 0.8969(3) 0.5739(2) 0.0388(11) Uani 1 1 d . .
H21A H 0.9906 0.9125 0.5371 0.058 Uiso 1 1 calc R U
H21C H 1.0309 0.8276 0.5689 0.058 Uiso 1 1 calc R U
H21B H 1.0481 0.9444 0.5734 0.058 Uiso 1 1 calc R U
C22 C 1.03020(18) 0.8766(3) 0.6980(2) 0.0388(11) Uani 1 1 d . .
H22A H 1.0635 0.9177 0.6970 0.058 Uiso 1 1 calc R U
H22B H 1.0396 0.8048 0.6943 0.058 Uiso 1 1 calc R U
H22C H 1.0131 0.8883 0.7398 0.058 Uiso 1 1 calc R U
C17 C 0.83988(16) 1.1715(3) 0.59407(19) 0.0254(9) Uani 1 1 d . .
C18 C 0.80809(18) 1.2395(3) 0.6393(2) 0.0347(10) Uani 1 1 d . .
H18C H 0.8066 1.2074 0.6829 0.052 Uiso 1 1 calc R U
H18B H 0.7708 1.2493 0.6196 0.052 Uiso 1 1 calc R U
H18A H 0.8265 1.3052 0.6443 0.052 Uiso 1 1 calc R U
C19 C 0.84684(18) 1.2253(3) 0.52764(19) 0.0345(10) Uani 1 1 d . .
H19A H 0.8660 1.2897 0.5358 0.052 Uiso 1 1 calc R U
H19B H 0.8107 1.2382 0.5053 0.052 Uiso 1 1 calc R U
H19C H 0.8682 1.1822 0.4994 0.052 Uiso 1 1 calc R U
C31 C 0.77422(14) 0.7721(3) 0.62709(17) 0.0216(8) Uani 1 1 d . .
C32 C 0.72947(15) 0.8055(3) 0.66198(17) 0.0239(8) Uani 1 1 d . .
C33 C 0.69088(16) 0.7323(3) 0.6773(2) 0.0301(10) Uani 1 1 d . .
C34 C 0.69594(17) 0.6332(4) 0.6573(2) 0.0328(10) Uani 1 1 d . .
C35 C 0.73922(18) 0.6033(3) 0.6225(2) 0.0313(10) Uani 1 1 d . .
C36 C 0.78020(15) 0.6717(3) 0.60656(17) 0.0224(8) Uani 1 1 d . .
C37 C 0.82723(16) 0.6335(3) 0.56764(19) 0.0249(8) Uani 1 1 d . .
C38 C 0.85395(17) 0.5369(3) 0.5967(2) 0.0332(10) Uani 1 1 d . .
H23D H 0.8671 0.5491 0.6430 0.050 Uiso 1 1 calc R U
H23E H 0.8848 0.5179 0.5709 0.050 Uiso 1 1 calc R U
H23F H 0.8270 0.4819 0.5950 0.050 Uiso 1 1 calc R U
C39 C 0.80751(18) 0.6142(3) 0.49493(19) 0.0346(10) Uani 1 1 d . .
H23A H 0.7788 0.5625 0.4929 0.052 Uiso 1 1 calc R U
H23B H 0.8383 0.5908 0.4703 0.052 Uiso 1 1 calc R U
H23C H 0.7929 0.6772 0.4751 0.052 Uiso 1 1 calc R U
C40 C 0.72257(15) 0.9152(3) 0.68222(19) 0.0256(9) Uani 1 1 d . .
C41 C 0.71001(17) 0.9857(3) 0.6229(2) 0.0337(10) Uani 1 1 d . .
H24D H 0.7385 0.9784 0.5913 0.051 Uiso 1 1 calc R U
H24E H 0.7091 1.0560 0.6384 0.051 Uiso 1 1 calc R U
H24F H 0.6744 0.9679 0.6009 0.051 Uiso 1 1 calc R U
C42 C 0.67873(17) 0.9333(4) 0.7315(2) 0.0383(11) Uani 1 1 d . .
H24A H 0.6427 0.9160 0.7106 0.057 Uiso 1 1 calc R U
H24B H 0.6791 1.0048 0.7447 0.057 Uiso 1 1 calc R U
H24C H 0.6864 0.8909 0.7709 0.057 Uiso 1 1 calc R U
C53 C 0.96242(16) 1.0038(3) 0.88265(18) 0.0259(9) Uani 1 1 d . .
C54 C 0.96921(17) 0.9192(3) 0.9229(2) 0.0312(9) Uani 1 1 d . .
C55 C 0.93098(15) 0.8466(3) 0.89967(18) 0.0251(9) Uani 1 1 d . .
C56 C 0.91937(17) 0.7439(3) 0.92627(19) 0.0317(10) Uani 1 1 d . .
H56A H 0.8996 0.7507 0.9667 0.048 Uiso 1 1 calc R U
H56B H 0.9539 0.7081 0.9367 0.048 Uiso 1 1 calc R U
H56C H 0.8970 0.7056 0.8929 0.048 Uiso 1 1 calc R U
C57 C 0.99084(18) 1.1029(3) 0.8807(2) 0.0377(11) Uani 1 1 d . .
H57C H 1.0056 1.1120 0.8371 0.057 Uiso 1 1 calc R U
H57A H 1.0209 1.1048 0.9153 0.057 Uiso 1 1 calc R U
H57B H 0.9648 1.1575 0.8883 0.057 Uiso 1 1 calc R U
C58 C 0.89440(15) 1.0222(3) 0.77877(18) 0.0214(8) Uani 1 1 d . .
C59 C 0.83717(16) 1.0202(3) 0.7717(2) 0.0250(9) Uani 1 1 d . .
Cl2 Cl 0.58379(4) 0.57200(7) 0.76378(5) 0.0259(2) Uani 1 1 d . .
Cl1 Cl 0.89449(4) 0.71211(7) 0.72257(4) 0.02298(19) Uani 1 1 d . .
N205 N 0.67212(11) 0.4907(2) 0.88936(14) 0.0182(6) Uani 1 1 d . .
N202 N 0.62927(11) 0.3498(2) 0.89823(14) 0.0164(6) Uani 1 1 d . .
N251 N 0.60518(12) 0.3905(2) 0.65061(15) 0.0246(7) Uani 1 1 d . .
N252 N 0.60026(13) 0.2877(2) 0.66276(15) 0.0233(7) Uani 1 1 d . .
N2 N 0.87639(12) 0.9605(2) 0.60490(14) 0.0179(6) Uani 1 1 d . .
N5 N 0.81419(12) 0.8457(2) 0.60776(14) 0.0189(6) Uani 1 1 d . .
N51 N 0.90092(12) 0.8841(2) 0.84756(15) 0.0221(7) Uani 1 1 d . .
N52 N 0.91991(12) 0.9803(2) 0.83895(14) 0.0217(7) Uani 1 1 d . .
Rh2 Rh 0.62851(2) 0.41561(2) 0.75534(2) 0.01784(7) Uani 1 1 d . .
Rh1 Rh 0.87048(2) 0.88105(2) 0.74325(2) 0.01745(7) Uani 1 1 d . .
H4X H 0.6881(14) 0.513(3) 0.9869(17) 0.019(10) Uiso 1 1 d . .
H3X H 0.6359(13) 0.345(3) 0.9988(17) 0.013(9) Uiso 1 1 d . .
H33X H 0.7035(15) 0.818(3) 0.8805(18) 0.027(11) Uiso 1 1 d . .
H34X H 0.7831(16) 0.798(3) 0.8269(19) 0.032(12) Uiso 1 1 d . .
H35X H 0.8138(15) 0.640(3) 0.7974(18) 0.027(11) Uiso 1 1 d . .
H37X H 0.7458(16) 0.411(3) 0.8201(19) 0.031(11) Uiso 1 1 d . .
H40X H 0.6133(14) 0.634(3) 0.9209(16) 0.013(9) Uiso 1 1 d . .
H59B H 0.8174(15) 1.009(3) 0.8114(18) 0.023(10) Uiso 1 1 d . .
H59A H 0.8196(15) 1.059(3) 0.7380(18) 0.023(10) Uiso 1 1 d . .
H13X H 0.4878(17) 0.152(3) 0.8249(19) 0.036(12) Uiso 1 1 d . .
H14X H 0.5407(15) 0.004(3) 0.8413(18) 0.027(11) Uiso 1 1 d . .
H15X H 0.6333(14) 0.012(3) 0.8840(17) 0.020(10) Uiso 1 1 d . .
H17X H 0.7080(15) 0.242(3) 0.9234(17) 0.024(10) Uiso 1 1 d . .
H20X H 0.5350(14) 0.403(3) 0.8603(17) 0.019(10) Uiso 1 1 d . .
H54X H 0.5370(17) 0.304(3) 0.531(2) 0.037(13) Uiso 1 1 d . .
H58X H 0.6060(19) 0.216(3) 0.754(2) 0.055(15) Uiso 1 1 d . .
H59Y H 0.7004(18) 0.309(3) 0.707(2) 0.043(13) Uiso 1 1 d . .
H59X H 0.6978(15) 0.264(3) 0.7773(18) 0.022(10) Uiso 1 1 d . .
H3 H 0.8704(16) 0.980(3) 0.5036(19) 0.032(11) Uiso 1 1 d . .
H4 H 0.7946(14) 0.845(3) 0.5077(17) 0.017(9) Uiso 1 1 d . .
H15 H 0.9192(16) 1.289(3) 0.6501(19) 0.036(12) Uiso 1 1 d . .
H14 H 1.0080(16) 1.236(3) 0.6930(19) 0.030(11) Uiso 1 1 d . .
H13 H 1.0361(16) 1.073(3) 0.6868(19) 0.028(11) Uiso 1 1 d . .
H20 H 0.9603(14) 0.857(3) 0.6401(17) 0.018(9) Uiso 1 1 d . .
H17 H 0.8194(15) 1.111(3) 0.5868(17) 0.020(10) Uiso 1 1 d . .
H33 H 0.6572(17) 0.752(3) 0.700(2) 0.043(13) Uiso 1 1 d . .
H34 H 0.6708(18) 0.583(3) 0.673(2) 0.049(14) Uiso 1 1 d . .
H35 H 0.7436(14) 0.540(3) 0.6080(17) 0.016(10) Uiso 1 1 d . .
H37 H 0.8548(13) 0.686(3) 0.5665(16) 0.012(9) Uiso 1 1 d . .
H40 H 0.7553(16) 0.932(3) 0.7041(19) 0.029(11) Uiso 1 1 d . .
H54 H 0.9971(17) 0.910(3) 0.958(2) 0.037(12) Uiso 1 1 d . .
H58 H 0.9170(14) 1.061(3) 0.7566(16) 0.013(9) Uiso 1 1 d . .

loop_
_atom_site_aniso_label
_atom_site_aniso_U_11
_atom_site_aniso_U_22
_atom_site_aniso_U_33
_atom_site_aniso_U_23
_atom_site_aniso_U_13
_atom_site_aniso_U_12
C201 0.0149(16) 0.0113(18) 0.027(2) 0.0004(15) 0.0033(14) 0.0012(14)
C204 0.036(2) 0.022(2) 0.0154(19) -0.0040(16) 0.0015(16) -0.0028(18)
C203 0.028(2) 0.021(2) 0.0170(19) 0.0000(16) 0.0024(16) 0.0005(16)
C231 0.0206(17) 0.0181(19) 0.0160(17) 0.0016(14) -0.0002(14) -0.0055(15)
C232 0.0196(18) 0.021(2) 0.0175(18) -0.0008(15) -0.0006(14) -0.0019(15)
C233 0.030(2) 0.018(2) 0.024(2) -0.0013(16) 0.0024(16) -0.0034(17)
C234 0.028(2) 0.033(3) 0.028(2) 0.0029(18) 0.0039(17) -0.0112(19)
C235 0.0195(19) 0.032(2) 0.024(2) -0.0017(17) 0.0029(16) -0.0028(16)
C236 0.0222(18) 0.023(2) 0.0168(18) -0.0012(15) -0.0008(14) -0.0032(15)
C237 0.0215(19) 0.023(2) 0.029(2) -0.0046(17) 0.0034(16) -0.0004(16)
C238 0.041(3) 0.048(3) 0.028(2) -0.004(2) 0.0072(19) 0.012(2)
C239 0.057(3) 0.053(3) 0.032(3) -0.003(2) 0.000(2) 0.029(3)
C240 0.023(2) 0.022(2) 0.032(2) -0.0034(17) 0.0069(16) -0.0032(17)
C241 0.029(2) 0.022(2) 0.050(3) -0.0048(19) -0.0010(19) 0.0045(17)
C242 0.038(2) 0.036(3) 0.033(2) -0.007(2) 0.0106(19) -0.003(2)
C211 0.0225(18) 0.0190(19) 0.0172(18) 0.0027(15) 0.0003(14) -0.0024(15)
C212 0.0211(18) 0.022(2) 0.0198(19) 0.0030(15) 0.0013(15) -0.0017(15)
C213 0.027(2) 0.029(2) 0.023(2) 0.0010(17) -0.0045(16) -0.0082(18)
C214 0.035(2) 0.021(2) 0.031(2) -0.0021(18) -0.0011(18) -0.0113(19)
C215 0.032(2) 0.018(2) 0.029(2) -0.0001(17) 0.0015(17) 0.0011(17)
C216 0.0229(19) 0.021(2) 0.0191(19) 0.0006(15) -0.0007(15) -0.0001(16)
C217 0.0196(18) 0.021(2) 0.028(2) -0.0008(17) 0.0012(15) 0.0021(16)
C218 0.029(2) 0.029(2) 0.036(2) 0.0036(19) 0.0017(18) 0.0075(18)
C219 0.023(2) 0.034(2) 0.032(2) 0.0064(19) -0.0028(17) 0.0012(17)
C220 0.0214(19) 0.027(2) 0.029(2) 0.0062(18) 0.0004(16) 0.0008(17)
C221 0.028(2) 0.041(3) 0.033(2) 0.012(2) -0.0006(18) 0.0013(19)
C222 0.039(2) 0.035(3) 0.044(3) 0.008(2) 0.009(2) 0.009(2)
C253 0.023(2) 0.033(2) 0.023(2) -0.0054(17) 0.0020(16) -0.0072(17)
C254 0.025(2) 0.038(3) 0.024(2) -0.0038(19) -0.0024(17) -0.0026(18)
C255 0.0209(18) 0.029(2) 0.0183(19) -0.0015(16) 0.0006(15) -0.0015(16)
C256 0.033(2) 0.037(3) 0.022(2) 0.0020(18) -0.0027(17) 0.0010(19)
C257 0.039(2) 0.031(3) 0.035(2) -0.0035(19) -0.0043(19) -0.009(2)
C258 0.026(2) 0.020(2) 0.0204(19) -0.0033(16) -0.0009(16) -0.0013(16)
C259 0.031(2) 0.023(2) 0.025(2) 0.0004(17) 0.0027(18) 0.0050(18)
C1 0.0166(17) 0.0157(19) 0.0227(19) -0.0031(15) 0.0047(14) -0.0015(14)
C3 0.0230(19) 0.022(2) 0.0150(18) 0.0013(15) 0.0032(15) 0.0038(15)
C4 0.0206(18) 0.026(2) 0.0162(18) 0.0000(16) -0.0004(15) -0.0037(16)
C11 0.0214(18) 0.0180(19) 0.0156(17) 0.0001(14) -0.0008(14) -0.0038(15)
C16 0.028(2) 0.021(2) 0.0181(19) -0.0009(15) 0.0024(15) -0.0021(16)
C15 0.036(2) 0.023(2) 0.023(2) -0.0006(17) 0.0027(17) -0.0034(18)
C14 0.035(2) 0.023(2) 0.028(2) -0.0049(18) 0.0030(18) -0.0129(18)
C13 0.023(2) 0.033(2) 0.026(2) 0.0018(18) -0.0026(16) -0.0041(18)
C12 0.0227(19) 0.023(2) 0.0196(19) 0.0022(15) 0.0032(15) -0.0026(16)
C20 0.0176(18) 0.024(2) 0.028(2) 0.0021(17) 0.0009(15) 0.0014(16)
C21 0.046(3) 0.036(3) 0.036(2) 0.004(2) 0.013(2) 0.009(2)
C22 0.039(2) 0.033(3) 0.042(3) 0.006(2) -0.011(2) 0.004(2)
C17 0.026(2) 0.022(2) 0.028(2) -0.0033(17) 0.0011(16) 0.0046(17)
C18 0.042(3) 0.032(3) 0.031(2) 0.0022(19) 0.0081(19) 0.013(2)
C19 0.047(3) 0.030(2) 0.025(2) -0.0016(18) -0.0036(19) 0.015(2)
C31 0.0195(18) 0.027(2) 0.0180(18) 0.0052(16) -0.0027(14) -0.0081(16)
C32 0.0204(18) 0.037(2) 0.0141(18) 0.0011(16) 0.0000(14) -0.0033(17)
C33 0.020(2) 0.045(3) 0.025(2) 0.0060(19) -0.0009(16) -0.0102(18)
C34 0.028(2) 0.045(3) 0.025(2) 0.010(2) -0.0041(17) -0.014(2)
C35 0.037(2) 0.029(3) 0.027(2) 0.0045(19) -0.0069(18) -0.009(2)
C36 0.027(2) 0.024(2) 0.0154(18) 0.0025(15) -0.0034(15) -0.0084(16)
C37 0.027(2) 0.022(2) 0.026(2) 0.0010(16) 0.0026(16) -0.0069(17)
C38 0.039(2) 0.023(2) 0.038(2) 0.0007(19) 0.0014(19) -0.0041(18)
C39 0.046(3) 0.032(2) 0.026(2) -0.0014(19) 0.0009(19) -0.007(2)
C40 0.0182(19) 0.036(2) 0.022(2) 0.0019(17) -0.0013(16) -0.0002(17)
C41 0.033(2) 0.037(3) 0.032(2) -0.0007(19) 0.0059(18) 0.0041(19)
C42 0.030(2) 0.058(3) 0.028(2) 0.004(2) 0.0059(18) 0.012(2)
C53 0.028(2) 0.029(2) 0.0200(19) -0.0054(17) -0.0011(16) -0.0029(17)
C54 0.031(2) 0.037(3) 0.025(2) 0.0002(19) -0.0038(18) 0.0035(19)
C55 0.027(2) 0.032(2) 0.0171(19) 0.0026(17) 0.0033(16) 0.0043(17)
C56 0.037(2) 0.032(2) 0.026(2) 0.0068(18) 0.0016(18) 0.0043(19)
C57 0.043(3) 0.035(3) 0.034(2) -0.003(2) -0.008(2) -0.017(2)
C58 0.0240(19) 0.024(2) 0.0162(18) 0.0006(15) -0.0010(15) -0.0048(16)
C59 0.028(2) 0.025(2) 0.022(2) -0.0009(17) 0.0021(17) 0.0038(17)
Cl2 0.0283(5) 0.0230(5) 0.0260(5) 0.0011(4) -0.0018(4) 0.0061(4)
Cl1 0.0241(4) 0.0198(5) 0.0248(5) 0.0011(4) 0.0002(4) 0.0019(4)
N205 0.0193(15) 0.0178(16) 0.0176(15) -0.0005(12) 0.0014(12) 0.0009(12)
N202 0.0180(14) 0.0164(16) 0.0147(14) 0.0004(12) -0.0009(12) -0.0021(12)
N251 0.0253(17) 0.0237(18) 0.0248(17) 0.0001(14) 0.0006(14) -0.0015(14)
N252 0.0285(17) 0.0204(17) 0.0206(16) -0.0040(13) -0.0016(13) -0.0035(14)
N2 0.0198(15) 0.0177(16) 0.0161(15) 0.0005(12) 0.0011(12) -0.0006(12)
N5 0.0185(15) 0.0206(17) 0.0173(15) 0.0004(13) -0.0001(12) -0.0033(13)
N51 0.0270(17) 0.0185(17) 0.0212(16) 0.0040(13) 0.0032(13) -0.0022(13)
N52 0.0257(16) 0.0223(18) 0.0170(15) 0.0011(13) -0.0007(13) -0.0040(13)
Rh2 0.01891(14) 0.01812(16) 0.01630(14) 0.00016(12) -0.00022(11) -0.00085(12)
Rh1 0.01766(14) 0.01842(16) 0.01614(14) 0.00125(12) 0.00017(10) -0.00094(12)

loop_
_atom_type_symbol
_atom_type_description
_atom_type_scat_dispersion_real
_atom_type_scat_dispersion_imag
_atom_type_scat_source
C C 0.0033 0.0016 'International Tables Vol C Tables 4.2.6.8 and 6.1.1.4'
H H 0.0000 0.0000 'International Tables Vol C Tables 4.2.6.8 and 6.1.1.4'
Cl Cl 0.1484 0.1585 'International Tables Vol C Tables 4.2.6.8 and 6.1.1.4'
N N 0.0061 0.0033 'International Tables Vol C Tables 4.2.6.8 and 6.1.1.4'
Rh Rh -1.1178 0.9187 'International Tables Vol C Tables 4.2.6.8 and 6.1.1.4'

loop_
_geom_angle_atom_site_label_1
_geom_angle_atom_site_label_2
_geom_angle_atom_site_label_3
_geom_angle
N202 C201 N205 102.7(3)
N202 C201 Rh2 128.8(3)
N205 C201 Rh2 128.3(3)
C203 C204 N205 107.5(3)
C203 C204 H4X 134(2)
N205 C204 H4X 119(2)
C204 C203 N202 106.7(3)
C204 C203 H3X 131(2)
N202 C203 H3X 122(2)
C236 C231 C232 122.5(3)
C236 C231 N205 118.6(3)
C232 C231 N205 118.5(3)
C233 C232 C231 117.2(3)
C233 C232 C240 118.3(3)
C231 C232 C240 124.5(3)
C234 C233 C232 121.5(4)
C234 C233 H33X 124(3)
C232 C233 H33X 115(2)
C235 C234 C233 120.3(4)
C235 C234 H34X 122(3)
C233 C234 H34X 118(3)
C234 C235 C236 120.9(4)
C234 C235 H35X 119(2)
C236 C235 H35X 120(2)
C231 C236 C235 117.5(3)
C231 C236 C237 122.5(3)
C235 C236 C237 119.8(3)
C236 C237 C238 114.0(3)
C236 C237 C239 110.3(3)
C238 C237 C239 109.9(3)
C236 C237 H37X 111(3)
C238 C237 H37X 105(2)
C239 C237 H37X 106(2)
C237 C238 H38X 109.5
C237 C238 H38Y 109.5
H38X C238 H38Y 109.5
C237 C238 H38Z 109.5
H38X C238 H38Z 109.5
H38Y C238 H38Z 109.5
C237 C239 H39X 109.5
C237 C239 H39Y 109.5
H39X C239 H39Y 109.5
C237 C239 H39Z 109.5
H39X C239 H39Z 109.5
H39Y C239 H39Z 109.5
C232 C240 C241 112.0(3)
C232 C240 C242 110.8(3)
C241 C240 C242 110.1(3)
C232 C240 H40X 106(2)
C241 C240 H40X 107(2)
C242 C240 H40X 111(2)
C240 C241 H41X 109.5
C240 C241 H41Y 109.5
H41X C241 H41Y 109.5
C240 C241 H41Z 109.5
H41X C241 H41Z 109.5
H41Y C241 H41Z 109.5
C240 C242 H42X 109.5
C240 C242 H42Z 109.5
H42X C242 H42Z 109.5
C240 C242 H42Y 109.5
H42X C242 H42Y 109.5
H42Z C242 H42Y 109.5
C212 C211 C216 123.1(3)
C212 C211 N202 118.9(3)
C216 C211 N202 117.9(3)
C211 C212 C213 117.1(3)
C211 C212 C220 124.0(3)
C213 C212 C220 119.0(3)
C214 C213 C212 121.1(4)
C214 C213 H13X 120(2)
C212 C213 H13X 118(2)
C213 C214 C215 120.1(4)
C213 C214 H14X 119(2)
C215 C214 H14X 121(2)
C216 C215 C214 121.2(4)
C216 C215 H15X 118(2)
C214 C215 H15X 121(2)
C215 C216 C211 117.3(3)
C215 C216 C217 119.7(3)
C211 C216 C217 123.0(3)
C216 C217 C218 112.9(3)
C216 C217 C219 110.0(3)
C218 C217 C219 109.7(3)
C216 C217 H17X 108(2)
C218 C217 H17X 108(2)
C219 C217 H17X 108(2)
C217 C218 H18X 109.5
C217 C218 H18Y 109.5
H18X C218 H18Y 109.5
C217 C218 H18Z 109.5
H18X C218 H18Z 109.5
H18Y C218 H18Z 109.5
C217 C219 H19X 109.5
C217 C219 H19Y 109.5
H19X C219 H19Y 109.5
C217 C219 H19Z 109.5
H19X C219 H19Z 109.5
H19Y C219 H19Z 109.5
C212 C220 C221 112.4(3)
C212 C220 C222 109.9(3)
C221 C220 C222 110.9(3)
C212 C220 H20X 108(2)
C221 C220 H20X 108(2)
C222 C220 H20X 107(2)
C220 C221 H21X 109.5
C220 C221 H21Y 109.5
H21X C221 H21Y 109.5
C220 C221 H21Z 109.5
H21X C221 H21Z 109.5
H21Y C221 H21Z 109.5
C220 C222 H22X 109.5
C220 C222 H22Y 109.5
H22X C222 H22Y 109.5
C220 C222 H22Z 109.5
H22X C222 H22Z 109.5
H22Y C222 H22Z 109.5
N252 C253 C254 105.4(3)
N252 C253 C257 121.3(4)
C254 C253 C257 133.2(4)
C253 C254 C255 107.7(4)
C253 C254 H54X 123(3)
C255 C254 H54X 129(3)
N251 C255 C254 109.3(3)
N251 C255 C256 121.3(3)
C254 C255 C256 129.4(3)
C255 C256 H56X 109.5
C255 C256 H56Y 109.5
H56X C256 H56Y 109.5
C255 C256 H56Z 109.5
H56X C256 H56Z 109.5
H56Y C256 H56Z 109.5
C253 C257 H57X 109.5
C253 C257 H57Y 109.5
H57X C257 H57Y 109.5
C253 C257 H57Z 109.5
H57X C257 H57Z 109.5
H57Y C257 H57Z 109.5
C259 C258 N252 115.6(3)
C259 C258 Rh2 71.3(2)
N252 C258 Rh2 92.9(2)
C259 C258 H58X 125(3)
N252 C258 H58X 117(3)
Rh2 C258 H58X 120(3)
C258 C259 Rh2 69.3(2)
C258 C259 H59Y 123(3)
Rh2 C259 H59Y 108(3)
C258 C259 H59X 114(2)
Rh2 C259 H59X 115(2)
H59Y C259 H59X 117(4)
N2 C1 N5 103.2(3)
N2 C1 Rh1 127.8(3)
N5 C1 Rh1 128.7(3)
C4 C3 N2 107.0(3)
C4 C3 H3 131(2)
N2 C3 H3 122(2)
C3 C4 N5 107.0(3)
C3 C4 H4 132(2)
N5 C4 H4 121(2)
C16 C11 C12 122.5(3)
C16 C11 N2 118.4(3)
C12 C11 N2 119.1(3)
C15 C16 C11 117.7(4)
C15 C16 C17 119.0(3)
C11 C16 C17 123.2(3)
C14 C15 C16 120.8(4)
C14 C15 H15 119(2)
C16 C15 H15 120(2)
C13 C14 C15 119.9(4)
C13 C14 H14 118(3)
C15 C14 H14 122(3)
C14 C13 C12 121.8(4)
C14 C13 H13 121(3)
C12 C13 H13 117(3)
C13 C12 C11 117.0(3)
C13 C12 C20 120.9(3)
C11 C12 C20 122.2(3)
C12 C20 C22 112.6(3)
C12 C20 C21 109.0(3)
C22 C20 C21 110.7(3)
C12 C20 H20 111(2)
C22 C20 H20 106(2)
C21 C20 H20 108(2)
C20 C21 H21A 109.5
C20 C21 H21C 109.5
H21A C21 H21C 109.5
C20 C21 H21B 109.5
H21A C21 H21B 109.5
H21C C21 H21B 109.5
C20 C22 H22A 109.5
C20 C22 H22B 109.5
H22A C22 H22B 109.5
C20 C22 H22C 109.5
H22A C22 H22C 109.5
H22B C22 H22C 109.5
C16 C17 C18 113.6(3)
C16 C17 C19 109.2(3)
C18 C17 C19 109.9(3)
C16 C17 H17 106(2)
C18 C17 H17 108(2)
C19 C17 H17 110(2)
C17 C18 H18C 109.5
C17 C18 H18B 109.5
H18C C18 H18B 109.5
C17 C18 H18A 109.5
H18C C18 H18A 109.5
H18B C18 H18A 109.5
C17 C19 H19A 109.5
C17 C19 H19B 109.5
H19A C19 H19B 109.5
C17 C19 H19C 109.5
H19A C19 H19C 109.5
H19B C19 H19C 109.5
C36 C31 C32 122.9(3)
C36 C31 N5 118.0(3)
C32 C31 N5 119.0(3)
C33 C32 C31 116.9(4)
C33 C32 C40 120.7(4)
C31 C32 C40 122.5(3)
C34 C33 C32 121.0(4)
C34 C33 H33 118(2)
C32 C33 H33 120(2)
C35 C34 C33 120.9(4)
C35 C34 H34 120(3)
C33 C34 H34 119(3)
C34 C35 C36 121.5(4)
C34 C35 H35 123(2)
C36 C35 H35 115(2)
C31 C36 C35 116.8(4)
C31 C36 C37 124.3(3)
C35 C36 C37 118.8(4)
C36 C37 C38 113.3(3)
C36 C37 C39 110.4(3)
C38 C37 C39 109.1(3)
C36 C37 H37 109(2)
C38 C37 H37 109(2)
C39 C37 H37 105.7(19)
C37 C38 H23D 109.5
C37 C38 H23E 109.5
H23D C38 H23E 109.5
C37 C38 H23F 109.5
H23D C38 H23F 109.5
H23E C38 H23F 109.5
C37 C39 H23A 109.5
C37 C39 H23B 109.5
H23A C39 H23B 109.5
C37 C39 H23C 109.5
H23A C39 H23C 109.5
H23B C39 H23C 109.5
C32 C40 C42 114.9(3)
C32 C40 C41 113.0(3)
C42 C40 C41 107.5(3)
C32 C40 H40 105(2)
C42 C40 H40 106(2)
C41 C40 H40 110(2)
C40 C41 H24D 109.5
C40 C41 H24E 109.5
H24D C41 H24E 109.5
C40 C41 H24F 109.5
H24D C41 H24F 109.5
H24E C41 H24F 109.5
C40 C42 H24A 109.5
C40 C42 H24B 109.5
H24A C42 H24B 109.5
C40 C42 H24C 109.5
H24A C42 H24C 109.5
H24B C42 H24C 109.5
N52 C53 C54 104.8(3)
N52 C53 C57 121.7(4)
C54 C53 C57 133.5(4)
C53 C54 C55 107.7(4)
C53 C54 H54 126(2)
C55 C54 H54 126(2)
N51 C55 C54 109.4(4)
N51 C55 C56 120.7(4)
C54 C55 C56 129.9(4)
C55 C56 H56A 109.5
C55 C56 H56B 109.5
H56A C56 H56B 109.5
C55 C56 H56C 109.5
H56A C56 H56C 109.5
H56B C56 H56C 109.5
C53 C57 H57C 109.5
C53 C57 H57A 109.5
H57C C57 H57A 109.5
C53 C57 H57B 109.5
H57C C57 H57B 109.5
H57A C57 H57B 109.5
C59 C58 N52 117.0(3)
C59 C58 Rh1 71.9(2)
N52 C58 Rh1 92.5(2)
C59 C58 H58 127(2)
N52 C58 H58 113(2)
Rh1 C58 H58 121(2)
C58 C59 Rh1 69.0(2)
C58 C59 H59B 118(2)
Rh1 C59 H59B 109(2)
C58 C59 H59A 118(2)
Rh1 C59 H59A 117(2)
H59B C59 H59A 117(3)
C201 N205 C204 111.0(3)
C201 N205 C231 128.4(3)
C204 N205 C231 120.5(3)
C201 N202 C203 112.1(3)
C201 N202 C211 124.9(3)
C203 N202 C211 122.8(3)
C255 N251 N252 105.8(3)
C255 N251 Rh2 155.5(3)
N252 N251 Rh2 89.9(2)
C253 N252 N251 111.8(3)
C253 N252 C258 138.3(3)
N251 N252 C258 109.4(3)
C1 N2 C3 111.9(3)
C1 N2 C11 123.8(3)
C3 N2 C11 124.0(3)
C1 N5 C4 110.9(3)
C1 N5 C31 127.9(3)
C4 N5 C31 121.2(3)
C55 N51 N52 105.6(3)
C55 N51 Rh1 152.2(3)
N52 N51 Rh1 89.50(19)
C53 N52 N51 112.5(3)
C53 N52 C58 137.2(3)
N51 N52 C58 109.4(3)
C201 Rh2 C258 106.30(15)
C201 Rh2 C259 94.51(15)
C258 Rh2 C259 39.40(15)
C201 Rh2 N251 171.19(13)
C258 Rh2 N251 65.64(13)
C259 Rh2 N251 81.35(14)
C201 Rh2 Cl2 89.16(10)
C258 Rh2 Cl2 148.66(11)
C259 Rh2 Cl2 168.74(12)
N251 Rh2 Cl2 96.38(9)
C1 Rh1 C58 105.97(14)
C1 Rh1 C59 95.32(15)
C58 Rh1 C59 39.17(14)
C1 Rh1 N51 169.98(13)
C58 Rh1 N51 65.11(13)
C59 Rh1 N51 80.49(14)
C1 Rh1 Cl1 89.13(10)
C58 Rh1 Cl1 148.03(11)
C59 Rh1 Cl1 169.20(11)
N51 Rh1 Cl1 96.61(8)

loop_
_geom_bond_atom_site_label_1
_geom_bond_atom_site_label_2
_geom_bond_distance
C201 N202 1.373(4)
C201 N205 1.378(4)
C201 Rh2 1.954(4)
C204 C203 1.335(5)
C204 N205 1.391(4)
C204 H4X 0.92(4)
C203 N202 1.383(4)
C203 H3X 0.92(3)
C231 C236 1.400(5)
C231 C232 1.401(5)
C231 N205 1.448(4)
C232 C233 1.391(5)
C232 C240 1.523(5)
C233 C234 1.381(5)
C233 H33X 0.90(4)
C234 C235 1.370(6)
C234 H34X 0.90(4)
C235 C236 1.402(5)
C235 H35X 0.96(4)
C236 C237 1.515(5)
C237 C238 1.518(5)
C237 C239 1.524(5)
C237 H37X 0.92(4)
C238 H38X 0.9800
C238 H38Y 0.9800
C238 H38Z 0.9800
C239 H39X 0.9800
C239 H39Y 0.9800
C239 H39Z 0.9800
C240 C241 1.532(5)
C240 C242 1.533(5)
C240 H40X 0.93(3)
C241 H41X 0.9800
C241 H41Y 0.9800
C241 H41Z 0.9800
C242 H42X 0.9800
C242 H42Z 0.9800
C242 H42Y 0.9800
C211 C212 1.394(5)
C211 C216 1.403(5)
C211 N202 1.448(4)
C212 C213 1.400(5)
C212 C220 1.524(5)
C213 C214 1.381(6)
C213 H13X 1.00(4)
C214 C215 1.387(5)
C214 H14X 0.96(4)
C215 C216 1.387(5)
C215 H15X 0.98(4)
C216 C217 1.526(5)
C217 C218 1.530(5)
C217 C219 1.542(5)
C217 H17X 1.03(4)
C218 H18X 0.9800
C218 H18Y 0.9800
C218 H18Z 0.9800
C219 H19X 0.9800
C219 H19Y 0.9800
C219 H19Z 0.9800
C220 C221 1.528(5)
C220 C222 1.530(5)
C220 H20X 0.96(4)
C221 H21X 0.9800
C221 H21Y 0.9800
C221 H21Z 0.9800
C222 H22X 0.9800
C222 H22Y 0.9800
C222 H22Z 0.9800
C253 N252 1.355(4)
C253 C254 1.382(6)
C253 C257 1.487(5)
C254 C255 1.407(5)
C254 H54X 0.85(4)
C255 N251 1.334(5)
C255 C256 1.489(5)
C256 H56X 0.9800
C256 H56Y 0.9800
C256 H56Z 0.9800
C257 H57X 0.9800
C257 H57Y 0.9800
C257 H57Z 0.9800
C258 C259 1.404(5)
C258 N252 1.437(5)
C258 Rh2 2.070(4)
C258 H58X 0.97(5)
C259 Rh2 2.095(4)
C259 H59Y 0.87(4)
C259 H59X 0.94(4)
C1 N2 1.368(4)
C1 N5 1.378(4)
C1 Rh1 1.954(4)
C3 C4 1.335(5)
C3 N2 1.390(4)
C3 H3 0.95(4)
C4 N5 1.402(4)
C4 H4 0.93(3)
C11 C16 1.404(5)
C11 C12 1.406(5)
C11 N2 1.441(4)
C16 C15 1.392(5)
C16 C17 1.519(5)
C15 C14 1.389(6)
C15 H15 1.04(4)
C14 C13 1.384(6)
C14 H14 0.91(4)
C13 C12 1.388(5)
C13 H13 0.89(4)
C12 C20 1.516(5)
C20 C22 1.525(5)
C20 C21 1.534(5)
C20 H20 0.98(4)
C21 H21A 0.9800
C21 H21C 0.9800
C21 H21B 0.9800
C22 H22A 0.9800
C22 H22B 0.9800
C22 H22C 0.9800
C17 C18 1.529(5)
C17 C19 1.537(5)
C17 H17 0.95(4)
C18 H18C 0.9800
C18 H18B 0.9800
C18 H18A 0.9800
C19 H19A 0.9800
C19 H19B 0.9800
C19 H19C 0.9800
C31 C36 1.400(5)
C31 C32 1.412(5)
C31 N5 1.451(4)
C32 C33 1.401(5)
C32 C40 1.517(6)
C33 C34 1.376(6)
C33 H33 1.00(4)
C34 C35 1.369(6)
C34 H34 0.97(4)
C35 C36 1.403(5)
C35 H35 0.90(4)
C36 C37 1.522(5)
C37 C38 1.532(5)
C37 C39 1.535(5)
C37 H37 0.97(3)
C38 H23D 0.9800
C38 H23E 0.9800
C38 H23F 0.9800
C39 H23A 0.9800
C39 H23B 0.9800
C39 H23C 0.9800
C40 C42 1.531(5)
C40 C41 1.532(5)
C40 H40 0.92(4)
C41 H24D 0.9800
C41 H24E 0.9800
C41 H24F 0.9800
C42 H24A 0.9800
C42 H24B 0.9800
C42 H24C 0.9800
C53 N52 1.354(4)
C53 C54 1.385(6)
C53 C57 1.484(5)
C54 C55 1.398(6)
C54 H54 0.96(4)
C55 N51 1.337(5)
C55 C56 1.493(5)
C56 H56A 0.9800
C56 H56B 0.9800
C56 H56C 0.9800
C57 H57C 0.9800
C57 H57A 0.9800
C57 H57B 0.9800
C58 C59 1.399(5)
C58 N52 1.438(4)
C58 Rh1 2.067(4)
C58 H58 0.90(3)
C59 Rh1 2.105(4)
C59 H59B 0.97(4)
C59 H59A 0.94(4)
Cl2 Rh2 2.3483(10)
Cl1 Rh1 2.3508(10)
N251 N252 1.386(4)
N251 Rh2 2.178(3)
N51 N52 1.368(4)
N51 Rh1 2.186(3)
